data_7122006
loop_
_publ_author_name
'Macreadie, Lauren K.'
'Forsyth, Craig M.'
'Turner, David R.'
'Chesman, Anthony S. R.'

_publ_section_title
;
 Cadmium tris(dithiocarbamate) ionic liquids as single source,
 solvent-free cadmium sulfide precursors.
;
_journal_issue 64
_journal_name_full 'Chemical communications (Cambridge, England)'
_journal_page_first 8925
_journal_page_last 8928
_journal_paper_doi 10.1039/c8cc03737j
_journal_volume 54
_journal_year 2018
_chemical_formula_moiety 'C21 H42 Cd N3 S6, C9 H20 N, C3 H6 O'
_chemical_formula_sum 'C33 H68 Cd N4 O S6'
_chemical_formula_weight 841.67
_chemical_name_common 'methylbutylpyrrolidinium cadmium tris(dipropldithiocarbamte)'
_chemical_name_systematic (C4C1py)[Cd((nPr)2dtc)3]
_space_group_crystal_system monoclinic
_space_group_IT_number 14
_space_group_name_Hall '-P 2ybc'
_space_group_name_H-M_alt 'P 1 21/c 1'
_symmetry_space_group_name_Hall '-P 2ybc'
_symmetry_space_group_name_H-M 'P 1 21/c 1'
_atom_sites_solution_hydrogens geom
_atom_sites_solution_primary direct
_audit_creation_date 2018-01-29
_audit_creation_method
;
Olex2 1.2
(compiled 2017.08.10 svn.r3458 for OlexSys, GUI svn.r5381)
;
_audit_update_record
;
2018-01-29 deposited with the CCDC.
2018-07-20 downloaded from the CCDC.
;
_cell_angle_alpha 90
_cell_angle_beta 106.15(3)
_cell_angle_gamma 90
_cell_formula_units_Z 4
_cell_length_a 15.564(3)
_cell_length_b 15.533(3)
_cell_length_c 18.558(4)
_cell_measurement_reflns_used 10273
_cell_measurement_temperature 100(2)
_cell_measurement_theta_max 27.948
_cell_measurement_theta_min 1.739
_cell_volume 4309.4(16)
_computing_cell_refinement 'XDS (kabsch, 1993)'
_computing_data_collection 'BluIce (McPhillips et al. 2002)'
_computing_data_reduction 'XDS (kabsch, 1993)'
_computing_molecular_graphics 'Olex2 (Dolomanov et al., 2009)'
_computing_publication_material 'Olex2 (Dolomanov et al., 2009)'
_computing_structure_refinement 'ShelXL (Sheldrick, 2015)'
_computing_structure_solution 'ShelXS (Sheldrick, 2008)'
_diffrn_ambient_temperature 100(2)
_diffrn_measured_fraction_theta_full 0.998
_diffrn_measured_fraction_theta_max 0.993
_diffrn_measurement_device_type 'ADSC Quantum 210r'
_diffrn_measurement_method 'phi scan'
_diffrn_radiation_monochromator graphite
_diffrn_radiation_type Synchrotron
_diffrn_radiation_wavelength 0.71073
_diffrn_reflns_av_R_equivalents 0.0361
_diffrn_reflns_av_unetI/netI 0.0241
_diffrn_reflns_Laue_measured_fraction_full 0.998
_diffrn_reflns_Laue_measured_fraction_max 0.993
_diffrn_reflns_limit_h_max 20
_diffrn_reflns_limit_h_min -20
_diffrn_reflns_limit_k_max 20
_diffrn_reflns_limit_k_min -20
_diffrn_reflns_limit_l_max 24
_diffrn_reflns_limit_l_min -24
_diffrn_reflns_number 44273
_diffrn_reflns_point_group_measured_fraction_full 0.998
_diffrn_reflns_point_group_measured_fraction_max 0.993
_diffrn_reflns_theta_full 25.242
_diffrn_reflns_theta_max 27.948
_diffrn_reflns_theta_min 1.739
_diffrn_source 'Australian Synchrotron MX1'
_diffrn_standards_number 0
_exptl_absorpt_coefficient_mu 0.827
_exptl_absorpt_correction_type none
_exptl_crystal_colour 'clear colourless'
_exptl_crystal_colour_lustre clear
_exptl_crystal_colour_primary colourless
_exptl_crystal_density_diffrn 1.297
_exptl_crystal_description needle
_exptl_crystal_F_000 1784
_exptl_crystal_size_max 0.06
_exptl_crystal_size_mid 0.02
_exptl_crystal_size_min 0.02
_refine_diff_density_max 0.502
_refine_diff_density_min -1.207
_refine_diff_density_rms 0.093
_refine_ls_extinction_method none
_refine_ls_goodness_of_fit_ref 1.118
_refine_ls_hydrogen_treatment constr
_refine_ls_matrix_type full
_refine_ls_number_parameters 449
_refine_ls_number_reflns 10273
_refine_ls_number_restraints 1
_refine_ls_restrained_S_all 1.118
_refine_ls_R_factor_all 0.0474
_refine_ls_R_factor_gt 0.0419
_refine_ls_shift/su_max 0.001
_refine_ls_shift/su_mean 0.000
_refine_ls_structure_factor_coef Fsqd
_refine_ls_weighting_details 'w=1/[\s^2^(Fo^2^)+(0.0307P)^2^+10.5480P] where P=(Fo^2^+2Fc^2^)/3'
_refine_ls_weighting_scheme calc
_refine_ls_wR_factor_gt 0.0959
_refine_ls_wR_factor_ref 0.0983
_reflns_Friedel_coverage 0.000
_reflns_number_gt 9291
_reflns_number_total 10273
_reflns_threshold_expression 'I > 2\s(I)'
_cod_data_source_file c8cc03737j2.cif
_cod_data_source_block 12C_CH3CO
_cod_depositor_comments 'Adding full bibliography for 7122005--7122008.cif.'
_cod_original_cell_volume 4309.5(16)
_cod_database_code 7122006
_shelx_shelxl_version_number 2016/6
_shelx_space_group_comment
;
The symmetry employed for this shelxl refinement is uniquely defined
by the following loop, which should always be used as a source of
symmetry information in preference to the above space-group names.
They are only intended as comments.
;
_olex2_refinement_description
;
1. Fixed Uiso
 At 1.2 times of:
  All C(H,H) groups
 At 1.5 times of:
  All C(H,H,H) groups
2. Rigid bond restraints
 S3, C8
 with sigma for 1-2 distances of 0.01 and sigma for 1-3 distances of 0.01
3. Uiso/Uaniso restraints and constraints
Uanis(C33) = Uanis(C36)
4. Others
 Sof(O1)=Sof(C32)=Sof(C33)=Sof(H33A)=Sof(H33B)=Sof(H33C)=Sof(C31)=Sof(H31A)=
 Sof(H31B)=Sof(H31C)=1-FVAR(1)
 Sof(C36)=Sof(H36A)=Sof(H36B)=Sof(H36C)=Sof(C34)=Sof(H34A)=Sof(H34B)=Sof(H34C)=
 Sof(C35)=Sof(O2)=FVAR(1)
5.a Secondary CH2 refined with riding coordinates:
 C12(H12A,H12B), C20(H20A,H20B), C24(H24A,H24B), C25(H25A,H25B), C5(H5A,H5B),
 C9(H9A,H9B), C23(H23A,H23B), C2(H2A,H2B), C19(H19A,H19B), C13(H13A,H13B),
 C28(H28A,H28B), C16(H16A,H16B), C26(H26A,H26B), C27(H27A,H27B), C10(H10A,H10B),
  C17(H17A,H17B), C6(H6A,H6B), C3(H3A,H3B), C29(H29A,H29B)
5.b Idealised Me refined as rotating group:
 C21(H21A,H21B,H21C), C11(H11A,H11B,H11C), C22(H22A,H22B,H22C), C18(H18A,H18B,
 H18C), C7(H7A,H7B,H7C), C4(H4A,H4B,H4C), C30(H30A,H30B,H30C), C14(H14A,H14B,
 H14C), C36(H36A,H36B,H36C), C34(H34A,H34B,H34C), C33(H33A,H33B,H33C), C31(H31A,
 H31B,H31C)
;
_olex2_submission_original_sample_id '(C4C1py)[Cd((nPr)2dtc)3] '
_olex2_submission_special_instructions 'No special instructions were received'

loop_
_space_group_symop_operation_xyz
'x, y, z'
'-x, y+1/2, -z+1/2'
'-x, -y, -z'
'x, -y-1/2, z-1/2'

loop_
_atom_site_label
_atom_site_type_symbol
_atom_site_fract_x
_atom_site_fract_y
_atom_site_fract_z
_atom_site_U_iso_or_equiv
_atom_site_adp_type
_atom_site_occupancy
_atom_site_site_symmetry_order
_atom_site_calc_flag
_atom_site_refinement_flags_posn
_atom_site_refinement_flags_adp
_atom_site_refinement_flags_occupancy
_atom_site_disorder_assembly
_atom_site_disorder_group
Cd1 Cd 0.18331(2) 0.34588(2) 0.34990(2) 0.01875(6) Uani 1 1 d . . . . .
S5 S 0.00923(5) 0.31360(5) 0.28213(4) 0.02193(14) Uani 1 1 d . . . . .
S6 S 0.12282(5) 0.20366(4) 0.40208(4) 0.02105(14) Uani 1 1 d . . . . .
S4 S 0.29368(5) 0.25484(4) 0.28720(4) 0.02102(14) Uani 1 1 d . . . . .
S1 S 0.31404(5) 0.38780(5) 0.47143(4) 0.02625(15) Uani 1 1 d . . . . .
S3 S 0.22432(5) 0.42931(5) 0.23800(4) 0.02503(15) Uani 1 1 d . U . . .
S2 S 0.15799(5) 0.50258(5) 0.40986(4) 0.02490(15) Uani 1 1 d . . . . .
N3 N -0.04481(16) 0.16508(15) 0.32735(13) 0.0202(5) Uani 1 1 d . . . . .
N2 N 0.33537(15) 0.34296(15) 0.17821(13) 0.0204(5) Uani 1 1 d . . . . .
C8 C 0.28923(18) 0.34254(18) 0.22980(15) 0.0200(5) Uani 1 1 d . U . . .
N1 N 0.31496(16) 0.55603(16) 0.49827(14) 0.0234(5) Uani 1 1 d . . . . .
N4 N 0.09020(17) 0.14375(16) 0.10905(13) 0.0229(5) Uani 1 1 d . . . . .
C12 C 0.38810(19) 0.2688(2) 0.16593(16) 0.0244(6) Uani 1 1 d . . . . .
H12A H 0.381776 0.263362 0.111547 0.029 Uiso 1 1 calc R . . . .
H12B H 0.363557 0.215847 0.182318 0.029 Uiso 1 1 calc R . . . .
C15 C 0.02229(18) 0.22183(18) 0.33608(15) 0.0191(5) Uani 1 1 d . . . . .
C20 C 0.0100(2) 0.01289(18) 0.34266(17) 0.0247(6) Uani 1 1 d . . . . .
H20A H 0.068757 0.032426 0.337867 0.030 Uiso 1 1 calc R . . . .
H20B H -0.027416 -0.003771 0.292197 0.030 Uiso 1 1 calc R . . . .
C24 C -0.0157(2) 0.1397(2) -0.01313(18) 0.0286(6) Uani 1 1 d . . . . .
H24A H 0.010759 0.152466 -0.054682 0.034 Uiso 1 1 calc R . . . .
H24B H -0.073597 0.110052 -0.033970 0.034 Uiso 1 1 calc R . . . .
C25 C -0.0293(2) 0.2229(2) 0.02653(19) 0.0327(7) Uani 1 1 d . . . . .
H25A H 0.000046 0.272164 0.009080 0.039 Uiso 1 1 calc R . . . .
H25B H -0.093706 0.235831 0.017394 0.039 Uiso 1 1 calc R . . . .
C5 C 0.2786(2) 0.64320(19) 0.49202(18) 0.0281(6) Uani 1 1 d . . . . .
H5A H 0.307068 0.675218 0.538674 0.034 Uiso 1 1 calc R . . . .
H5B H 0.213584 0.640168 0.486828 0.034 Uiso 1 1 calc R . . . .
C1 C 0.26688(19) 0.48867(19) 0.46371(15) 0.0215(5) Uani 1 1 d . . . . .
C9 C 0.33562(19) 0.41752(19) 0.12946(16) 0.0235(6) Uani 1 1 d . . . . .
H9A H 0.394719 0.421594 0.119421 0.028 Uiso 1 1 calc R . . . .
H9B H 0.326599 0.470701 0.155846 0.028 Uiso 1 1 calc R . . . .
C23 C 0.0477(2) 0.08343(18) 0.04611(16) 0.0236(6) Uani 1 1 d . . . . .
H23A H 0.014158 0.037474 0.063553 0.028 Uiso 1 1 calc R . . . .
H23B H 0.093489 0.056514 0.025573 0.028 Uiso 1 1 calc R . . . .
C2 C 0.4101(2) 0.5488(2) 0.53927(17) 0.0276(6) Uani 1 1 d . . . . .
H2A H 0.441693 0.601089 0.529877 0.033 Uiso 1 1 calc R . . . .
H2B H 0.436020 0.498862 0.519485 0.033 Uiso 1 1 calc R . . . .
C19 C -0.0346(2) 0.08568(18) 0.37282(16) 0.0226(6) Uani 1 1 d . . . . .
H19A H -0.094493 0.066383 0.374985 0.027 Uiso 1 1 calc R . . . .
H19B H 0.001098 0.098944 0.424672 0.027 Uiso 1 1 calc R . . . .
C13 C 0.4872(2) 0.2757(3) 0.2077(2) 0.0373(8) Uani 1 1 d . . . . .
H13A H 0.513178 0.327442 0.190716 0.045 Uiso 1 1 calc R . . . .
H13B H 0.494618 0.281214 0.262249 0.045 Uiso 1 1 calc R . . . .
C28 C 0.2013(2) 0.0405(2) 0.19167(19) 0.0337(7) Uani 1 1 d . . . . .
H28A H 0.251681 0.073448 0.182514 0.040 Uiso 1 1 calc R . . . .
H28B H 0.185058 -0.005796 0.153614 0.040 Uiso 1 1 calc R . . . .
C16 C -0.13004(19) 0.17514(19) 0.26853(17) 0.0247(6) Uani 1 1 d . . . . .
H16A H -0.156112 0.117492 0.253707 0.030 Uiso 1 1 calc R . . . .
H16B H -0.118108 0.201917 0.223869 0.030 Uiso 1 1 calc R . . . .
C26 C 0.0144(3) 0.2046(2) 0.10929(19) 0.0345(7) Uani 1 1 d . . . . .
H26A H 0.037357 0.258215 0.136748 0.041 Uiso 1 1 calc R . . . .
H26B H -0.028594 0.177297 0.132789 0.041 Uiso 1 1 calc R . . . .
C27 C 0.1217(2) 0.0999(2) 0.18396(16) 0.0275(6) Uani 1 1 d . . . . .
H27A H 0.071552 0.065980 0.192517 0.033 Uiso 1 1 calc R . . . .
H27B H 0.137980 0.144400 0.223600 0.033 Uiso 1 1 calc R . . . .
C10 C 0.2632(2) 0.4114(2) 0.05533(17) 0.0274(6) Uani 1 1 d . . . . .
H10A H 0.203807 0.409730 0.065098 0.033 Uiso 1 1 calc R . . . .
H10B H 0.270780 0.357326 0.029594 0.033 Uiso 1 1 calc R . . . .
C17 C -0.1983(2) 0.2303(2) 0.2935(2) 0.0341(7) Uani 1 1 d . . . . .
H17A H -0.170145 0.286197 0.312225 0.041 Uiso 1 1 calc R . . . .
H17B H -0.249538 0.242264 0.249305 0.041 Uiso 1 1 calc R . . . .
C21 C 0.0232(2) -0.06425(19) 0.39459(19) 0.0303(7) Uani 1 1 d . . . . .
H21A H 0.052873 -0.110449 0.374649 0.046 Uiso 1 1 calc GR . . . .
H21B H -0.035100 -0.084492 0.398195 0.046 Uiso 1 1 calc GR . . . .
H21C H 0.060317 -0.047677 0.444503 0.046 Uiso 1 1 calc GR . . . .
C6 C 0.2934(2) 0.6920(2) 0.42561(19) 0.0332(7) Uani 1 1 d . . . . .
H6A H 0.264704 0.660202 0.378881 0.040 Uiso 1 1 calc R . . . .
H6B H 0.358362 0.695038 0.430686 0.040 Uiso 1 1 calc R . . . .
C11 C 0.2668(3) 0.4878(2) 0.00448(19) 0.0374(8) Uani 1 1 d . . . . .
H11A H 0.219939 0.481615 -0.043000 0.056 Uiso 1 1 calc GR . . . .
H11B H 0.325456 0.489452 -0.005426 0.056 Uiso 1 1 calc GR . . . .
H11C H 0.257441 0.541302 0.029214 0.056 Uiso 1 1 calc GR . . . .
C22 C 0.1632(2) 0.1935(2) 0.09033(18) 0.0371(8) Uani 1 1 d . . . . .
H22A H 0.208828 0.153581 0.082937 0.056 Uiso 1 1 calc GR . . . .
H22B H 0.190382 0.232986 0.131533 0.056 Uiso 1 1 calc GR . . . .
H22C H 0.138425 0.226475 0.044215 0.056 Uiso 1 1 calc GR . . . .
C3 C 0.4264(2) 0.5378(2) 0.62305(18) 0.0346(7) Uani 1 1 d . . . . .
H3A H 0.399330 0.483097 0.633277 0.042 Uiso 1 1 calc R . . . .
H3B H 0.397632 0.585576 0.642948 0.042 Uiso 1 1 calc R . . . .
C29 C 0.2304(3) 0.0005(3) 0.2704(2) 0.0407(8) Uani 1 1 d . . . . .
H29A H 0.237958 0.046651 0.308420 0.049 Uiso 1 1 calc R . . . .
H29B H 0.183092 -0.038965 0.276691 0.049 Uiso 1 1 calc R . . . .
C18 C -0.2330(3) 0.1897(3) 0.3539(2) 0.0427(9) Uani 1 1 d . . . . .
H18A H -0.258349 0.132986 0.337024 0.064 Uiso 1 1 calc GR . . . .
H18B H -0.279425 0.226503 0.364065 0.064 Uiso 1 1 calc GR . . . .
H18C H -0.183760 0.183158 0.399837 0.064 Uiso 1 1 calc GR . . . .
C7 C 0.2555(3) 0.7827(2) 0.4198(3) 0.0503(10) Uani 1 1 d . . . . .
H7A H 0.268120 0.812445 0.377317 0.075 Uiso 1 1 calc GR . . . .
H7B H 0.283235 0.814210 0.466200 0.075 Uiso 1 1 calc GR . . . .
H7C H 0.190666 0.779914 0.412181 0.075 Uiso 1 1 calc GR . . . .
C4 C 0.5265(3) 0.5371(3) 0.6624(2) 0.0455(9) Uani 1 1 d . . . . .
H4A H 0.554497 0.488160 0.644336 0.068 Uiso 1 1 calc GR . . . .
H4B H 0.535958 0.531834 0.716672 0.068 Uiso 1 1 calc GR . . . .
H4C H 0.553465 0.590806 0.651466 0.068 Uiso 1 1 calc GR . . . .
C30 C 0.3173(3) -0.0487(3) 0.2831(3) 0.0545(11) Uani 1 1 d . . . . .
H30A H 0.308957 -0.096543 0.247405 0.082 Uiso 1 1 calc GR . . . .
H30B H 0.335228 -0.071274 0.334411 0.082 Uiso 1 1 calc GR . . . .
H30C H 0.363886 -0.010065 0.275684 0.082 Uiso 1 1 calc GR . . . .
C14 C 0.5353(3) 0.1957(3) 0.1924(2) 0.0518(11) Uani 1 1 d . . . . .
H14A H 0.525830 0.189359 0.138226 0.078 Uiso 1 1 calc GR . . . .
H14B H 0.511623 0.145019 0.211906 0.078 Uiso 1 1 calc GR . . . .
H14C H 0.599442 0.201079 0.217232 0.078 Uiso 1 1 calc GR . . . .
C36 C 0.453(4) 0.194(3) 0.475(3) 0.052(4) Uani 0.478(6) 1 d . . P A 1
H36A H 0.485429 0.244955 0.466834 0.078 Uiso 0.478(6) 1 calc GR . P A 1
H36B H 0.458624 0.187901 0.529062 0.078 Uiso 0.478(6) 1 calc GR . P A 1
H36C H 0.389362 0.199693 0.447900 0.078 Uiso 0.478(6) 1 calc GR . P A 1
O1 O 0.5625(4) 0.2330(4) 0.4178(3) 0.0536(17) Uani 0.522(6) 1 d . . P A 2
C34 C 0.5157(12) 0.1285(10) 0.3742(11) 0.059(5) Uani 0.478(6) 1 d . . P A 1
H34A H 0.461602 0.143453 0.334517 0.088 Uiso 0.478(6) 1 calc GR . P A 1
H34B H 0.542123 0.076066 0.360200 0.088 Uiso 0.478(6) 1 calc GR . P A 1
H34C H 0.558868 0.175821 0.380932 0.088 Uiso 0.478(6) 1 calc GR . P A 1
C32 C 0.5083(4) 0.1791(4) 0.4221(3) 0.0311(15) Uani 0.522(6) 1 d . . P A 2
C35 C 0.4916(5) 0.1133(5) 0.4473(5) 0.040(2) Uani 0.478(6) 1 d . . P A 1
O2 O 0.4995(5) 0.0417(6) 0.4735(6) 0.094(4) Uani 0.478(6) 1 d . . P A 1
C33 C 0.454(4) 0.181(3) 0.478(3) 0.052(4) Uani 0.522(6) 1 d . . P A 2
H33A H 0.472931 0.134718 0.514698 0.078 Uiso 0.522(6) 1 calc GR . P A 2
H33B H 0.390077 0.173884 0.451704 0.078 Uiso 0.522(6) 1 calc GR . P A 2
H33C H 0.462238 0.236802 0.504366 0.078 Uiso 0.522(6) 1 calc GR . P A 2
C31 C 0.4928(11) 0.0998(8) 0.3755(10) 0.045(3) Uani 0.522(6) 1 d . . P A 2
H31A H 0.434422 0.103432 0.338076 0.068 Uiso 0.522(6) 1 calc GR . P A 2
H31B H 0.493814 0.049545 0.407724 0.068 Uiso 0.522(6) 1 calc GR . P A 2
H31C H 0.539868 0.093997 0.350088 0.068 Uiso 0.522(6) 1 calc GR . P A 2

loop_
_atom_site_aniso_label
_atom_site_aniso_U_11
_atom_site_aniso_U_22
_atom_site_aniso_U_33
_atom_site_aniso_U_23
_atom_site_aniso_U_13
_atom_site_aniso_U_12
Cd1 0.02016(10) 0.01741(10) 0.01917(10) -0.00198(7) 0.00628(7) -0.00249(8)
S5 0.0248(3) 0.0196(3) 0.0207(3) 0.0032(3) 0.0052(3) -0.0031(3)
S6 0.0211(3) 0.0203(3) 0.0204(3) 0.0012(2) 0.0035(2) -0.0013(3)
S4 0.0242(3) 0.0186(3) 0.0204(3) -0.0003(2) 0.0064(3) 0.0009(3)
S1 0.0299(4) 0.0203(3) 0.0251(3) -0.0038(3) 0.0020(3) -0.0001(3)
S3 0.0273(4) 0.0218(3) 0.0289(4) 0.0039(3) 0.0127(3) 0.0053(3)
S2 0.0191(3) 0.0263(4) 0.0308(4) -0.0055(3) 0.0096(3) -0.0020(3)
N3 0.0215(11) 0.0156(11) 0.0240(11) 0.0000(9) 0.0072(9) -0.0046(9)
N2 0.0184(10) 0.0224(11) 0.0215(11) -0.0009(9) 0.0074(9) -0.0027(9)
C8 0.0173(12) 0.0223(13) 0.0189(12) -0.0029(10) 0.0025(10) -0.0051(11)
N1 0.0237(12) 0.0205(12) 0.0283(12) -0.0083(10) 0.0112(10) -0.0041(10)
N4 0.0296(12) 0.0225(12) 0.0191(11) -0.0068(9) 0.0107(9) -0.0094(10)
C12 0.0207(13) 0.0290(15) 0.0244(14) -0.0040(12) 0.0078(11) 0.0000(12)
C15 0.0218(13) 0.0190(12) 0.0188(12) -0.0030(10) 0.0093(10) -0.0022(10)
C20 0.0277(14) 0.0193(13) 0.0279(14) -0.0014(11) 0.0089(12) -0.0042(11)
C24 0.0296(15) 0.0256(15) 0.0301(15) -0.0024(12) 0.0075(12) -0.0062(12)
C25 0.0381(18) 0.0251(15) 0.0378(17) 0.0020(13) 0.0155(14) 0.0027(14)
C5 0.0323(15) 0.0205(14) 0.0358(16) -0.0099(12) 0.0166(13) -0.0038(12)
C1 0.0246(13) 0.0223(13) 0.0206(13) -0.0044(10) 0.0115(11) -0.0036(11)
C9 0.0239(13) 0.0248(14) 0.0234(13) 0.0015(11) 0.0094(11) -0.0058(11)
C23 0.0264(14) 0.0203(13) 0.0246(14) -0.0105(11) 0.0077(11) -0.0063(11)
C2 0.0229(14) 0.0297(15) 0.0309(15) -0.0100(13) 0.0085(12) -0.0075(12)
C19 0.0267(14) 0.0165(12) 0.0273(14) 0.0004(11) 0.0118(11) -0.0042(11)
C13 0.0206(15) 0.047(2) 0.0423(19) 0.0001(16) 0.0048(13) 0.0001(14)
C28 0.0349(17) 0.0352(17) 0.0331(17) 0.0031(14) 0.0125(14) -0.0024(14)
C16 0.0210(13) 0.0249(14) 0.0260(14) -0.0016(11) 0.0028(11) -0.0037(11)
C26 0.052(2) 0.0234(15) 0.0346(17) -0.0019(13) 0.0229(16) 0.0047(14)
C27 0.0369(16) 0.0268(15) 0.0215(13) 0.0005(11) 0.0123(12) -0.0066(13)
C10 0.0270(14) 0.0307(15) 0.0238(14) 0.0032(12) 0.0057(12) -0.0036(12)
C17 0.0272(16) 0.0346(17) 0.0383(18) -0.0028(14) 0.0053(13) 0.0018(14)
C21 0.0348(16) 0.0194(14) 0.0374(17) 0.0017(12) 0.0110(14) 0.0009(12)
C6 0.0374(17) 0.0284(16) 0.0362(17) -0.0015(13) 0.0144(14) -0.0050(14)
C11 0.045(2) 0.0363(18) 0.0309(17) 0.0092(14) 0.0113(15) -0.0001(16)
C22 0.0376(18) 0.047(2) 0.0235(15) 0.0047(14) 0.0031(13) -0.0245(16)
C3 0.0319(16) 0.0435(19) 0.0278(16) -0.0110(14) 0.0075(13) -0.0096(15)
C29 0.0418(19) 0.042(2) 0.0405(19) 0.0117(16) 0.0154(16) -0.0017(17)
C18 0.0356(18) 0.053(2) 0.043(2) -0.0064(18) 0.0160(16) 0.0024(17)
C7 0.068(3) 0.0274(18) 0.062(3) 0.0019(17) 0.029(2) -0.0014(18)
C4 0.041(2) 0.051(2) 0.0371(19) -0.0043(17) -0.0028(16) -0.0139(18)
C30 0.041(2) 0.066(3) 0.058(3) 0.029(2) 0.0165(19) 0.003(2)
C14 0.0323(19) 0.072(3) 0.054(2) 0.004(2) 0.0158(17) 0.020(2)
C36 0.072(3) 0.051(11) 0.040(4) -0.006(6) 0.026(3) 0.013(7)
O1 0.047(3) 0.056(4) 0.059(4) -0.013(3) 0.016(3) -0.026(3)
C34 0.067(11) 0.069(12) 0.051(7) 0.025(9) 0.036(8) 0.042(8)
C32 0.030(3) 0.032(3) 0.030(3) -0.003(3) 0.004(2) 0.002(3)
C35 0.024(3) 0.045(4) 0.054(5) 0.024(4) 0.015(3) 0.007(3)
O2 0.063(5) 0.083(6) 0.146(9) 0.077(6) 0.049(5) 0.029(4)
C33 0.072(3) 0.051(11) 0.040(4) -0.006(6) 0.026(3) 0.013(7)
C31 0.060(8) 0.031(6) 0.044(6) 0.001(5) 0.012(5) 0.010(4)

loop_
_atom_type_symbol
_atom_type_description
_atom_type_scat_dispersion_real
_atom_type_scat_dispersion_imag
_atom_type_scat_source
C C 0.0030 0.0020 'International Tables Vol C Tables 4.2.6.8 and 6.1.1.4'
H H 0.0000 0.0000 'International Tables Vol C Tables 4.2.6.8 and 6.1.1.4'
Cd Cd -0.8050 1.2290 'International Tables Vol C Tables 4.2.6.8 and 6.1.1.4'
N N 0.0070 0.0030 'International Tables Vol C Tables 4.2.6.8 and 6.1.1.4'
O O 0.0120 0.0060 'International Tables Vol C Tables 4.2.6.8 and 6.1.1.4'
S S 0.1240 0.1240 'International Tables Vol C Tables 4.2.6.8 and 6.1.1.4'

loop_
_geom_angle_atom_site_label_1
_geom_angle_atom_site_label_2
_geom_angle_atom_site_label_3
_geom_angle
_geom_angle_site_symmetry_3
S5 Cd1 S4 112.05(3) .
S5 Cd1 S2 96.59(2) .
S6 Cd1 S5 66.91(2) .
S6 Cd1 S4 93.04(3) .
S6 Cd1 S2 118.56(3) .
S4 Cd1 S2 144.19(2) .
S1 Cd1 S5 150.64(3) .
S1 Cd1 S6 99.07(3) .
S1 Cd1 S4 93.71(3) .
S1 Cd1 S3 104.37(3) .
S1 Cd1 S2 66.60(2) .
S3 Cd1 S5 98.85(3) .
S3 Cd1 S6 149.64(2) .
S3 Cd1 S4 66.69(3) .
S3 Cd1 S2 88.70(3) .
C15 S5 Cd1 86.68(10) .
C15 S6 Cd1 87.08(9) .
C8 S4 Cd1 86.09(10) .
C1 S1 Cd1 86.81(10) .
C8 S3 Cd1 87.81(10) .
C1 S2 Cd1 83.99(10) .
C15 N3 C19 121.6(2) .
C15 N3 C16 122.0(2) .
C16 N3 C19 116.3(2) .
C8 N2 C12 122.5(2) .
C8 N2 C9 122.3(2) .
C12 N2 C9 115.1(2) .
S3 C8 S4 119.38(16) .
N2 C8 S4 120.5(2) .
N2 C8 S3 120.2(2) .
C5 N1 C2 115.2(2) .
C1 N1 C5 122.2(3) .
C1 N1 C2 122.4(2) .
C23 N4 C26 102.5(2) .
C23 N4 C27 113.4(2) .
C27 N4 C26 109.5(2) .
C22 N4 C23 110.0(2) .
C22 N4 C26 108.8(3) .
C22 N4 C27 112.1(2) .
N2 C12 C13 113.3(3) .
S6 C15 S5 119.12(16) .
N3 C15 S5 120.8(2) .
N3 C15 S6 120.1(2) .
C19 C20 C21 110.5(2) .
C25 C24 C23 106.5(2) .
C26 C25 C24 104.1(3) .
N1 C5 C6 112.6(2) .
S1 C1 S2 119.36(16) .
N1 C1 S1 120.2(2) .
N1 C1 S2 120.5(2) .
N2 C9 C10 112.3(2) .
N4 C23 C24 105.0(2) .
N1 C2 C3 113.4(3) .
N3 C19 C20 113.5(2) .
C14 C13 C12 109.2(3) .
C27 C28 C29 110.6(3) .
N3 C16 C17 113.1(2) .
N4 C26 C25 104.1(2) .
N4 C27 C28 114.2(2) .
C9 C10 C11 111.4(3) .
C18 C17 C16 114.3(3) .
C5 C6 C7 112.1(3) .
C2 C3 C4 110.4(3) .
C30 C29 C28 111.5(3) .
O1 C32 C33 124(2) .
O1 C32 C31 122.8(8) .
C31 C32 C33 113(2) .
C34 C35 C36 113(2) .
O2 C35 C36 128(2) .
O2 C35 C34 118.6(10) .
C35 O2 O2 164.1(13) 3_656

loop_
_geom_bond_atom_site_label_1
_geom_bond_atom_site_label_2
_geom_bond_distance
_geom_bond_site_symmetry_2
Cd1 S5 2.6978(11) .
Cd1 S6 2.6854(8) .
Cd1 S4 2.7232(9) .
Cd1 S1 2.6642(12) .
Cd1 S3 2.6713(9) .
Cd1 S2 2.7499(9) .
S5 C15 1.721(3) .
S6 C15 1.721(3) .
S4 C8 1.719(3) .
S1 C1 1.719(3) .
S3 C8 1.716(3) .
S2 C1 1.725(3) .
N3 C15 1.341(3) .
N3 C19 1.478(3) .
N3 C16 1.473(4) .
N2 C8 1.347(3) .
N2 C12 1.468(4) .
N2 C9 1.470(4) .
N1 C5 1.460(4) .
N1 C1 1.341(4) .
N1 C2 1.469(4) .
N4 C23 1.500(3) .
N4 C26 1.512(4) .
N4 C27 1.503(4) .
N4 C22 1.493(4) .
C12 C13 1.525(4) .
C20 C19 1.514(4) .
C20 C21 1.515(4) .
C24 C25 1.530(4) .
C24 C23 1.531(4) .
C25 C26 1.524(5) .
C5 C6 1.518(4) .
C9 C10 1.520(4) .
C2 C3 1.514(4) .
C13 C14 1.517(5) .
C28 C27 1.519(5) .
C28 C29 1.535(5) .
C16 C17 1.533(4) .
C10 C11 1.527(4) .
C17 C18 1.512(5) .
C6 C7 1.520(5) .
C3 C4 1.526(5) .
C29 C30 1.513(6) .
C36 C35 1.54(6) .
O1 C32 1.207(8) .
C34 C35 1.523(18) .
C32 C33 1.52(5) .
C32 C31 1.486(16) .
C35 O2 1.207(10) .
O2 O2 1.624(14) 3_656
